data_7003375
loop_
_publ_author_name
'Habib, Hesham A.'
'Sanchiz, Joaquin'
'Janiak, Christoph'

_publ_section_title
;
 Mixed-ligand coordination polymers from
 1,2-bis(1,2,4-triazol-4-yl)ethane and benzene-1,3,5-tricarboxylate:
 Trinuclear nickel or zinc secondary building units for
 three-dimensional networks with crystal-to-crystal transformation upon
 dehydration
;
_journal_issue 13
_journal_name_full 'Dalton Transactions'
_journal_page_first 1734
_journal_page_last 1744
_journal_paper_doi 10.1039/b715812b
_journal_year 2008
_chemical_formula_moiety 'C24 H18 N6 O14 Zn3, 2(H2 O)'
_chemical_formula_sum 'C24 H22 N6 O16 Zn3'
_chemical_formula_weight 846.65
_chemical_name_systematic
;
Diaqua-bis(\m4-benzene-1,3,5-tricarboxylato)-
bis(\m4-1,2-bis(1,2,4-triazol-4-yl)ethane)-trizinc(II) dihydrate
;
_space_group_crystal_system triclinic
_space_group_IT_number 2
_space_group_name_Hall '-P 1'
_space_group_name_H-M_alt 'P -1'
_atom_sites_solution_hydrogens geom
_atom_sites_solution_primary direct
_atom_sites_solution_secondary difmap
_audit_creation_method SHELXL-97
_cell_angle_alpha 109.0470(10)
_cell_angle_beta 105.8250(10)
_cell_angle_gamma 110.9600(10)
_cell_formula_units_Z 2
_cell_length_a 11.8109(2)
_cell_length_b 11.9995(2)
_cell_length_c 12.4175(3)
_cell_measurement_temperature 203(2)
_cell_volume 1394.08(5)
_computing_cell_refinement 'SAINT (Bruker, 2006)'
_computing_data_collection 'APEX2 (Bruker, 2006)'
_computing_data_reduction SAINT
_computing_structure_refinement 'SHELXL-97 (Sheldrick, 1997)'
_computing_structure_solution 'SHELXS-97 (Sheldrick, 1997)'
_diffrn_ambient_temperature 203(2)
_diffrn_measured_fraction_theta_full 0.989
_diffrn_measured_fraction_theta_max 0.989
_diffrn_measurement_device_type 'Bruker APEX II CCD area detector'
_diffrn_measurement_method '\w scans'
_diffrn_radiation_monochromator graphite
_diffrn_radiation_source 'fine-focus sealed tube'
_diffrn_radiation_type MoK\a
_diffrn_radiation_wavelength 0.71073
_diffrn_reflns_av_R_equivalents 0.0371
_diffrn_reflns_av_sigmaI/netI 0.0379
_diffrn_reflns_limit_h_max 14
_diffrn_reflns_limit_h_min -14
_diffrn_reflns_limit_k_max 15
_diffrn_reflns_limit_k_min -15
_diffrn_reflns_limit_l_max 15
_diffrn_reflns_limit_l_min -15
_diffrn_reflns_number 26451
_diffrn_reflns_theta_full 26.60
_diffrn_reflns_theta_max 26.60
_diffrn_reflns_theta_min 1.93
_exptl_absorpt_coefficient_mu 2.655
_exptl_absorpt_correction_T_max 0.5030
_exptl_absorpt_correction_T_min 0.4165
_exptl_absorpt_correction_type multi-scan
_exptl_absorpt_process_details '(<i>SADABS</i>; Sheldrick, 1996)'
_exptl_crystal_colour colorless
_exptl_crystal_density_diffrn 2.017
_exptl_crystal_density_method 'not measured'
_exptl_crystal_description parallelepiped
_exptl_crystal_F_000 852
_exptl_crystal_size_max 0.40
_exptl_crystal_size_mid 0.40
_exptl_crystal_size_min 0.30
_refine_diff_density_max 0.466
_refine_diff_density_min -0.633
_refine_diff_density_rms 0.107
_refine_ls_extinction_method none
_refine_ls_goodness_of_fit_ref 1.040
_refine_ls_hydrogen_treatment mixed
_refine_ls_matrix_type full
_refine_ls_number_parameters 466
_refine_ls_number_reflns 5757
_refine_ls_number_restraints 2
_refine_ls_restrained_S_all 1.040
_refine_ls_R_factor_all 0.0382
_refine_ls_R_factor_gt 0.0274
_refine_ls_shift/su_max 0.001
_refine_ls_shift/su_mean 0.000
_refine_ls_structure_factor_coef Fsqd
_refine_ls_weighting_details 'calc w=1/[\s^2^(Fo^2^)+(0.0440P)^2^+0.0306P] where P=(Fo^2^+2Fc^2^)/3'
_refine_ls_weighting_scheme calc
_refine_ls_wR_factor_gt 0.0733
_refine_ls_wR_factor_ref 0.0793
_reflns_number_gt 4726
_reflns_number_total 5757
_reflns_threshold_expression >2sigma(I)
_cod_data_source_file b715812b.txt
_cod_data_source_block m149
_cod_depositor_comments
;
 Updating space group information.

 Antanas Vaitkus,
 2018-06-07

The following automatic conversions were performed:
'_symmetry_cell_setting' value 'Triclinic' changed to 'triclinic'
according to '/home/saulius/struct/CIF-dictionaries/cif_core.dic'
dictionary named 'cif_core.dic' version 2.4.1 from
2010-06-29.

'_exptl_absorpt_correction_type' value 'Multi-scan' changed
to 'multi-scan' according to
'/home/saulius/struct/CIF-dictionaries/cif_core.dic' dictionary named
'cif_core.dic' version 2.4.1 from 2010-06-29.

Automatic conversion script
Id: cif_fix_enum 1527 2010-12-29 10:47:43Z saulius 
;
_cod_original_sg_symbol_H-M P-1
_cod_database_code 7003375

loop_
_space_group_symop_id
_space_group_symop_operation_xyz
1 x,y,z
2 -x,-y,-z

loop_
_atom_site_label
_atom_site_type_symbol
_atom_site_fract_x
_atom_site_fract_y
_atom_site_fract_z
_atom_site_U_iso_or_equiv
_atom_site_adp_type
_atom_site_occupancy
_atom_site_symmetry_multiplicity
_atom_site_calc_flag
_atom_site_refinement_flags
_atom_site_disorder_assembly
_atom_site_disorder_group
Zn1 Zn 0.61844(3) 1.28660(2) 0.33309(2) 0.01488(8) Uani 1 1 d . . .
Zn2 Zn 0.25340(2) 1.01230(2) 0.25243(2) 0.01359(8) Uani 1 1 d . . .
Zn3 Zn -0.10340(3) 0.71081(2) 0.16801(2) 0.01481(8) Uani 1 1 d . . .
O1 O 0.39911(17) 1.10857(16) 0.43664(15) 0.0189(4) Uani 1 1 d . . .
H1A H 0.474(3) 1.132(3) 0.442(3) 0.028 Uiso 1 1 d . . .
H1B H 0.387(3) 1.060(3) 0.483(2) 0.028 Uiso 1 1 d . . .
O2 O 0.10280(17) 0.92427(17) 0.06996(16) 0.0213(4) Uani 1 1 d D . .
H2A H 0.033(3) 0.919(3) 0.069(3) 0.032 Uiso 1 1 d D . .
H2B H 0.122(3) 0.973(3) 0.027(3) 0.032 Uiso 1 1 d . . .
N1 N 0.44917(19) 1.30843(18) 0.31310(17) 0.0161(4) Uani 1 1 d . . .
N2 N 0.31675(19) 1.21505(18) 0.27150(18) 0.0166(4) Uani 1 1 d . . .
N3 N 0.33154(19) 1.41232(18) 0.30983(17) 0.0167(4) Uani 1 1 d . . .
N4 N 0.20571(19) 0.81640(18) 0.23830(18) 0.0156(4) Uani 1 1 d . . .
N5 N 0.07756(18) 0.71185(18) 0.19396(18) 0.0163(4) Uani 1 1 d . . .
N6 N 0.21744(19) 0.63256(18) 0.21279(17) 0.0156(4) Uani 1 1 d . . .
C1 C 0.4553(2) 1.4253(2) 0.3351(2) 0.0190(5) Uani 1 1 d . . .
H1 H 0.5343 1.5063 0.3641 0.023 Uiso 1 1 calc R . .
C2 C 0.2485(2) 1.2802(2) 0.2706(2) 0.0175(5) Uani 1 1 d . . .
H2 H 0.1551 1.2409 0.2461 0.021 Uiso 1 1 calc R . .
C3 C 0.2965(3) 1.5206(2) 0.3247(2) 0.0204(5) Uani 1 1 d . . .
H3A H 0.3718 1.6063 0.3968 0.024 Uiso 1 1 calc R . .
H3B H 0.2172 1.4992 0.3418 0.024 Uiso 1 1 calc R . .
C4 C 0.2877(2) 0.7662(2) 0.2488(2) 0.0165(5) Uani 1 1 d . . .
H4 H 0.3815 0.8156 0.2771 0.020 Uiso 1 1 calc R . .
C5 C 0.0879(2) 0.6030(2) 0.1796(2) 0.0179(5) Uani 1 1 d . . .
H5 H 0.0153 0.5170 0.1503 0.021 Uiso 1 1 calc R . .
C6 C 0.2665(3) 0.5347(2) 0.2044(2) 0.0201(5) Uani 1 1 d . . .
H6A H 0.3487 0.5653 0.1922 0.024 Uiso 1 1 calc R . .
H6B H 0.1980 0.4465 0.1311 0.024 Uiso 1 1 calc R . .
O11 O 0.59143(16) 1.13150(15) 0.19591(14) 0.0176(3) Uani 1 1 d . . .
O12 O 0.38669(16) 0.99475(16) 0.16867(15) 0.0211(4) Uani 1 1 d . . .
O13 O 0.19644(16) 0.50161(16) -0.06995(17) 0.0259(4) Uani 1 1 d . . .
O14 O 0.29021(19) 0.41523(16) -0.17572(16) 0.0325(4) Uani 1 1 d . . .
O15 O 0.80344(16) 0.72821(16) 0.01972(15) 0.0215(4) Uani 1 1 d . . .
O16 O 0.87107(16) 0.94326(16) 0.06529(16) 0.0215(4) Uani 1 1 d . . .
O21 O 0.26480(17) 1.51857(16) 0.57778(17) 0.0260(4) Uani 1 1 d . . .
O22 O 0.14535(19) 1.57458(17) 0.67220(17) 0.0340(4) Uani 1 1 d . . .
O23 O -0.34763(16) 1.22009(15) 0.46248(15) 0.0185(3) Uani 1 1 d . . .
O24 O -0.38986(16) 1.00907(16) 0.41376(15) 0.0210(4) Uani 1 1 d . . .
O25 O -0.07052(16) 0.87630(15) 0.30109(15) 0.0190(3) Uani 1 1 d . . .
O26 O 0.12425(17) 1.03539(16) 0.33077(16) 0.0247(4) Uani 1 1 d . . .
C11 C 0.5050(2) 0.8970(2) 0.0827(2) 0.0139(4) Uani 1 1 d . . .
C12 C 0.3962(2) 0.7661(2) 0.0208(2) 0.0156(5) Uani 1 1 d . . .
H12 H 0.3123 0.7523 0.0196 0.019 Uiso 1 1 calc R . .
C13 C 0.4106(2) 0.6559(2) -0.0390(2) 0.0162(5) Uani 1 1 d . . .
C14 C 0.5359(2) 0.6749(2) -0.0351(2) 0.0169(5) Uani 1 1 d . . .
H14 H 0.5465 0.5999 -0.0732 0.020 Uiso 1 1 calc R . .
C15 C 0.6453(2) 0.8061(2) 0.0259(2) 0.0151(5) Uani 1 1 d . . .
C16 C 0.6292(2) 0.9170(2) 0.0832(2) 0.0140(4) Uani 1 1 d . . .
H16 H 0.7020 1.0053 0.1221 0.017 Uiso 1 1 calc R . .
C17 C 0.4910(2) 1.0154(2) 0.1535(2) 0.0135(4) Uani 1 1 d . . .
C18 C 0.2931(2) 0.5162(2) -0.0999(2) 0.0215(5) Uani 1 1 d . . .
C19 C 0.7830(2) 0.8289(2) 0.0376(2) 0.0164(5) Uani 1 1 d . . .
C21 C 0.0569(2) 1.3413(2) 0.5325(2) 0.0158(5) Uani 1 1 d . . .
C22 C -0.0724(2) 1.3045(2) 0.5236(2) 0.0161(5) Uani 1 1 d . . .
H22 H -0.0933 1.3715 0.5611 0.019 Uiso 1 1 calc R . .
C23 C -0.1711(2) 1.1683(2) 0.4590(2) 0.0144(4) Uani 1 1 d . . .
C24 C -0.1400(2) 1.0690(2) 0.4038(2) 0.0138(4) Uani 1 1 d . . .
H24 H -0.2060 0.9771 0.3623 0.017 Uiso 1 1 calc R . .
C25 C -0.0124(2) 1.1048(2) 0.4097(2) 0.0144(4) Uani 1 1 d . . .
C26 C 0.0864(2) 1.2417(2) 0.4740(2) 0.0159(5) Uani 1 1 d . . .
H26 H 0.1730 1.2665 0.4779 0.019 Uiso 1 1 calc R . .
C27 C 0.1610(2) 1.4889(2) 0.6005(2) 0.0205(5) Uani 1 1 d . . .
C28 C -0.3123(2) 1.1271(2) 0.4433(2) 0.0154(5) Uani 1 1 d . . .
C29 C 0.0173(2) 0.9978(2) 0.3423(2) 0.0150(4) Uani 1 1 d . . .
O3 O 0.0254(2) 1.6831(2) 0.8191(2) 0.0494(6) Uani 1 1 d . . .
H3C H 0.073(4) 1.667(4) 0.783(4) 0.074 Uiso 1 1 d . . .
H3D H 0.081(4) 1.753(4) 0.888(4) 0.074 Uiso 1 1 d . . .
O4 O 0.4109(3) 0.3097(2) -0.3178(3) 0.0549(7) Uani 1 1 d D . .
H4A H 0.361(4) 0.234(3) -0.376(4) 0.082 Uiso 1 1 d D . .
H4B H 0.371(4) 0.326(4) -0.279(4) 0.082 Uiso 1 1 d . . .

loop_
_atom_site_aniso_label
_atom_site_aniso_U_11
_atom_site_aniso_U_22
_atom_site_aniso_U_33
_atom_site_aniso_U_23
_atom_site_aniso_U_13
_atom_site_aniso_U_12
Zn1 0.01329(16) 0.00929(14) 0.01962(15) 0.00444(12) 0.00679(12) 0.00568(12)
Zn2 0.01163(16) 0.01112(14) 0.01879(15) 0.00689(12) 0.00642(13) 0.00669(12)
Zn3 0.01268(16) 0.00935(14) 0.01961(15) 0.00459(12) 0.00608(12) 0.00552(12)
O1 0.0123(9) 0.0219(9) 0.0227(9) 0.0117(8) 0.0074(8) 0.0078(8)
O2 0.0131(9) 0.0219(9) 0.0268(9) 0.0132(8) 0.0060(8) 0.0070(8)
N1 0.0143(10) 0.0128(9) 0.0217(10) 0.0081(8) 0.0068(9) 0.0080(8)
N2 0.0119(10) 0.0153(9) 0.0247(10) 0.0108(9) 0.0078(9) 0.0076(8)
N3 0.0218(11) 0.0155(10) 0.0188(10) 0.0087(8) 0.0099(9) 0.0138(9)
N4 0.0131(10) 0.0125(9) 0.0216(10) 0.0088(8) 0.0069(8) 0.0066(8)
N5 0.0113(10) 0.0118(9) 0.0221(10) 0.0067(8) 0.0054(8) 0.0047(8)
N6 0.0181(11) 0.0150(9) 0.0173(9) 0.0082(8) 0.0075(8) 0.0113(9)
C1 0.0199(13) 0.0141(11) 0.0232(12) 0.0084(10) 0.0092(11) 0.0092(10)
C2 0.0157(12) 0.0179(12) 0.0234(12) 0.0116(10) 0.0086(10) 0.0111(10)
C3 0.0310(14) 0.0180(12) 0.0203(12) 0.0090(10) 0.0125(11) 0.0189(11)
C4 0.0156(12) 0.0163(11) 0.0202(11) 0.0101(10) 0.0075(10) 0.0092(10)
C5 0.0154(12) 0.0147(11) 0.0213(12) 0.0075(10) 0.0064(10) 0.0074(10)
C6 0.0291(14) 0.0210(12) 0.0224(12) 0.0129(10) 0.0133(11) 0.0202(11)
O11 0.0186(9) 0.0109(8) 0.0202(8) 0.0047(7) 0.0090(7) 0.0063(7)
O12 0.0197(9) 0.0212(9) 0.0289(9) 0.0114(8) 0.0153(8) 0.0131(8)
O13 0.0128(9) 0.0185(9) 0.0400(11) 0.0148(8) 0.0076(8) 0.0035(7)
O14 0.0407(12) 0.0120(8) 0.0288(10) 0.0028(8) 0.0141(9) 0.0046(8)
O15 0.0253(10) 0.0222(9) 0.0214(9) 0.0082(7) 0.0100(8) 0.0179(8)
O16 0.0136(9) 0.0248(9) 0.0269(9) 0.0151(8) 0.0085(8) 0.0080(8)
O21 0.0184(10) 0.0118(8) 0.0377(10) 0.0086(8) 0.0105(8) 0.0018(7)
O22 0.0363(12) 0.0148(9) 0.0363(11) 0.0019(8) 0.0130(9) 0.0100(9)
O23 0.0173(9) 0.0207(8) 0.0215(8) 0.0093(7) 0.0099(7) 0.0129(7)
O24 0.0150(9) 0.0201(9) 0.0282(9) 0.0133(8) 0.0096(8) 0.0071(7)
O25 0.0202(9) 0.0117(8) 0.0223(9) 0.0052(7) 0.0091(7) 0.0079(7)
O26 0.0193(9) 0.0214(9) 0.0365(10) 0.0103(8) 0.0179(8) 0.0118(8)
C11 0.0148(12) 0.0126(11) 0.0143(11) 0.0066(9) 0.0064(10) 0.0064(10)
C12 0.0121(12) 0.0149(11) 0.0166(11) 0.0063(9) 0.0051(10) 0.0053(10)
C13 0.0143(12) 0.0106(11) 0.0168(11) 0.0049(9) 0.0042(10) 0.0027(10)
C14 0.0192(13) 0.0169(12) 0.0169(11) 0.0065(10) 0.0086(10) 0.0120(10)
C15 0.0146(12) 0.0167(11) 0.0145(11) 0.0072(9) 0.0066(10) 0.0082(10)
C16 0.0117(12) 0.0121(10) 0.0154(11) 0.0060(9) 0.0047(9) 0.0046(9)
C17 0.0143(12) 0.0141(11) 0.0114(10) 0.0058(9) 0.0038(9) 0.0079(10)
C18 0.0203(14) 0.0145(12) 0.0203(12) 0.0088(10) 0.0026(11) 0.0037(11)
C19 0.0186(13) 0.0222(12) 0.0128(11) 0.0094(10) 0.0072(10) 0.0129(11)
C21 0.0131(12) 0.0114(11) 0.0157(11) 0.0047(9) 0.0032(10) 0.0028(9)
C22 0.0205(13) 0.0135(11) 0.0159(11) 0.0055(9) 0.0083(10) 0.0109(10)
C23 0.0123(12) 0.0164(11) 0.0146(11) 0.0079(9) 0.0058(9) 0.0067(10)
C24 0.0122(12) 0.0101(10) 0.0137(11) 0.0037(9) 0.0034(9) 0.0037(9)
C25 0.0139(12) 0.0151(11) 0.0146(11) 0.0073(9) 0.0060(9) 0.0074(10)
C26 0.0153(12) 0.0160(11) 0.0178(11) 0.0078(10) 0.0083(10) 0.0083(10)
C27 0.0212(14) 0.0136(11) 0.0212(12) 0.0078(10) 0.0043(11) 0.0075(11)
C28 0.0165(12) 0.0182(11) 0.0117(11) 0.0071(9) 0.0068(10) 0.0082(10)
C29 0.0150(12) 0.0154(11) 0.0136(11) 0.0062(9) 0.0047(10) 0.0084(10)
O3 0.0377(14) 0.0333(12) 0.0618(16) 0.0099(11) 0.0220(12) 0.0137(11)
O4 0.0469(16) 0.0316(12) 0.0770(19) 0.0140(12) 0.0381(14) 0.0131(11)

loop_
_atom_type_symbol
_atom_type_description
_atom_type_scat_dispersion_real
_atom_type_scat_dispersion_imag
_atom_type_scat_source
C C 0.0033 0.0016 'International Tables Vol C Tables 4.2.6.8 and 6.1.1.4'
H H 0.0000 0.0000 'International Tables Vol C Tables 4.2.6.8 and 6.1.1.4'
N N 0.0061 0.0033 'International Tables Vol C Tables 4.2.6.8 and 6.1.1.4'
O O 0.0106 0.0060 'International Tables Vol C Tables 4.2.6.8 and 6.1.1.4'
Zn Zn 0.2839 1.4301 'International Tables Vol C Tables 4.2.6.8 and 6.1.1.4'

loop_
_geom_angle_atom_site_label_1
_geom_angle_atom_site_label_2
_geom_angle_atom_site_label_3
_geom_angle
_geom_angle_site_symmetry_1
_geom_angle_site_symmetry_3
_geom_angle_publ_flag
O11 Zn1 O21 138.41(7) . 2_686 ?
O11 Zn1 O23 95.11(6) . 1_655 ?
O21 Zn1 O23 106.87(7) 2_686 1_655 ?
O11 Zn1 N1 115.13(7) . . ?
O21 Zn1 N1 91.21(7) 2_686 . ?
O23 Zn1 N1 108.34(7) 1_655 . ?
O1 Zn2 O26 85.94(7) . . ?
O1 Zn2 O2 176.43(6) . . ?
O26 Zn2 O2 91.52(7) . . ?
O1 Zn2 O12 94.92(7) . . ?
O26 Zn2 O12 177.50(6) . . ?
O2 Zn2 O12 87.51(7) . . ?
O1 Zn2 N4 91.97(7) . . ?
O26 Zn2 N4 94.53(7) . . ?
O2 Zn2 N4 90.74(7) . . ?
O12 Zn2 N4 87.78(6) . . ?
O1 Zn2 N2 85.53(7) . . ?
O26 Zn2 N2 88.44(7) . . ?
O2 Zn2 N2 91.88(7) . . ?
O12 Zn2 N2 89.29(6) . . ?
N4 Zn2 N2 175.98(6) . . ?
O25 Zn3 O15 97.90(6) . 1_455 ?
O25 Zn3 N5 109.55(7) . . ?
O15 Zn3 N5 118.18(7) 1_455 . ?
O25 Zn3 O13 150.98(7) . 2_565 ?
O15 Zn3 O13 95.04(6) 1_455 2_565 ?
N5 Zn3 O13 86.57(7) . 2_565 ?
O25 Zn3 O14 92.47(6) . 2_565 ?
O15 Zn3 O14 96.33(7) 1_455 2_565 ?
N5 Zn3 O14 134.58(7) . 2_565 ?
O13 Zn3 O14 60.25(6) 2_565 2_565 ?
O25 Zn3 C18 122.19(8) . 2_565 ?
O15 Zn3 C18 94.73(7) 1_455 2_565 ?
N5 Zn3 C18 113.04(7) . 2_565 ?
O13 Zn3 C18 30.41(7) 2_565 2_565 ?
O14 Zn3 C18 29.95(7) 2_565 2_565 ?
Zn2 O1 H1A 113(2) . . ?
Zn2 O1 H1B 115.9(16) . . ?
H1A O1 H1B 107(2) . . ?
Zn2 O2 H2A 112(2) . . ?
Zn2 O2 H2B 113.8(17) . . ?
H2A O2 H2B 103(2) . . ?
C1 N1 N2 107.75(18) . . ?
C1 N1 Zn1 121.02(16) . . ?
N2 N1 Zn1 131.13(13) . . ?
C2 N2 N1 106.57(18) . . ?
C2 N2 Zn2 128.87(15) . . ?
N1 N2 Zn2 123.41(13) . . ?
C1 N3 C2 105.41(18) . . ?
C1 N3 C3 126.59(19) . . ?
C2 N3 C3 128.0(2) . . ?
C4 N4 N5 107.00(17) . . ?
C4 N4 Zn2 126.50(15) . . ?
N5 N4 Zn2 125.56(13) . . ?
C5 N5 N4 107.22(18) . . ?
C5 N5 Zn3 121.43(15) . . ?
N4 N5 Zn3 131.06(13) . . ?
C5 N6 C4 105.70(18) . . ?
C5 N6 C6 125.33(19) . . ?
C4 N6 C6 128.91(19) . . ?
N1 C1 N3 109.9(2) . . ?
N1 C1 H1 125.1 . . ?
N3 C1 H1 125.1 . . ?
N2 C2 N3 110.4(2) . . ?
N2 C2 H2 124.8 . . ?
N3 C2 H2 124.8 . . ?
N3 C3 C6 109.69(18) . 1_565 ?
N3 C3 H3A 109.7 . . ?
C6 C3 H3A 109.7 1_565 . ?
N3 C3 H3B 109.7 . . ?
C6 C3 H3B 109.7 1_565 . ?
H3A C3 H3B 108.2 . . ?
N4 C4 N6 110.0(2) . . ?
N4 C4 H4 125.0 . . ?
N6 C4 H4 125.0 . . ?
N5 C5 N6 110.06(19) . . ?
N5 C5 H5 125.0 . . ?
N6 C5 H5 125.0 . . ?
N6 C6 C3 110.21(18) . 1_545 ?
N6 C6 H6A 109.6 . . ?
C3 C6 H6A 109.6 1_545 . ?
N6 C6 H6B 109.6 . . ?
C3 C6 H6B 109.6 1_545 . ?
H6A C6 H6B 108.1 . . ?
C17 O11 Zn1 120.22(14) . . ?
C17 O12 Zn2 161.87(16) . . ?
C18 O13 Zn3 92.36(14) . 2_565 ?
C18 O14 Zn3 86.95(15) . 2_565 ?
C19 O15 Zn3 119.72(14) . 1_655 ?
C27 O21 Zn1 109.52(15) . 2_686 ?
C28 O23 Zn1 120.14(13) . 1_455 ?
C29 O25 Zn3 129.42(15) . . ?
C29 O26 Zn2 155.38(16) . . ?
C12 C11 C16 119.5(2) . . ?
C12 C11 C17 120.4(2) . . ?
C16 C11 C17 120.06(19) . . ?
C13 C12 C11 120.6(2) . . ?
C13 C12 H12 119.7 . . ?
C11 C12 H12 119.7 . . ?
C12 C13 C14 120.2(2) . . ?
C12 C13 C18 119.1(2) . . ?
C14 C13 C18 120.6(2) . . ?
C15 C14 C13 119.6(2) . . ?
C15 C14 H14 120.2 . . ?
C13 C14 H14 120.2 . . ?
C16 C15 C14 119.9(2) . . ?
C16 C15 C19 119.4(2) . . ?
C14 C15 C19 120.6(2) . . ?
C11 C16 C15 120.2(2) . . ?
C11 C16 H16 119.9 . . ?
C15 C16 H16 119.9 . . ?
O12 C17 O11 125.2(2) . . ?
O12 C17 C11 119.32(19) . . ?
O11 C17 C11 115.50(19) . . ?
O14 C18 O13 120.0(2) . . ?
O14 C18 C13 122.0(2) . . ?
O13 C18 C13 118.0(2) . . ?
O14 C18 Zn3 63.10(13) . 2_565 ?
O13 C18 Zn3 57.23(12) . 2_565 ?
C13 C18 Zn3 171.30(16) . 2_565 ?
O16 C19 O15 123.4(2) . . ?
O16 C19 C15 119.6(2) . . ?
O15 C19 C15 117.0(2) . . ?
C22 C21 C26 119.7(2) . . ?
C22 C21 C27 119.1(2) . . ?
C26 C21 C27 121.1(2) . . ?
C21 C22 C23 120.0(2) . . ?
C21 C22 H22 120.0 . . ?
C23 C22 H22 120.0 . . ?
C24 C23 C22 120.0(2) . . ?
C24 C23 C28 119.1(2) . . ?
C22 C23 C28 120.8(2) . . ?
C25 C24 C23 120.3(2) . . ?
C25 C24 H24 119.8 . . ?
C23 C24 H24 119.8 . . ?
C24 C25 C26 119.5(2) . . ?
C24 C25 C29 120.0(2) . . ?
C26 C25 C29 120.4(2) . . ?
C21 C26 C25 120.3(2) . . ?
C21 C26 H26 119.8 . . ?
C25 C26 H26 119.8 . . ?
O22 C27 O21 122.9(2) . . ?
O22 C27 C21 121.2(2) . . ?
O21 C27 C21 115.9(2) . . ?
O24 C28 O23 122.8(2) . . ?
O24 C28 C23 120.1(2) . . ?
O23 C28 C23 117.14(19) . . ?
O26 C29 O25 125.9(2) . . ?
O26 C29 C25 117.80(19) . . ?
O25 C29 C25 116.30(19) . . ?
H3C O3 H3D 104(4) . . ?
H4A O4 H4B 107(4) . . ?

loop_
_geom_bond_atom_site_label_1
_geom_bond_atom_site_label_2
_geom_bond_distance
_geom_bond_site_symmetry_2
_geom_bond_publ_flag
Zn1 O11 1.9175(15) . ?
Zn1 O21 1.9403(16) 2_686 ?
Zn1 O23 2.0232(15) 1_655 ?
Zn1 N1 2.0673(19) . ?
Zn2 O1 2.0578(16) . ?
Zn2 O26 2.0702(16) . ?
Zn2 O2 2.0758(17) . ?
Zn2 O12 2.1428(16) . ?
Zn2 N4 2.1455(17) . ?
Zn2 N2 2.1818(18) . ?
Zn3 O25 1.9445(15) . ?
Zn3 O15 1.9887(15) 1_455 ?
Zn3 N5 2.0676(18) . ?
Zn3 O13 2.1043(16) 2_565 ?
Zn3 O14 2.2331(18) 2_565 ?
Zn3 C18 2.500(2) 2_565 ?
O1 H1A 0.80(3) . ?
O1 H1B 0.95(3) . ?
O2 H2A 0.80(3) . ?
O2 H2B 0.93(3) . ?
N1 C1 1.309(3) . ?
N1 N2 1.377(3) . ?
N2 C2 1.309(3) . ?
N3 C1 1.347(3) . ?
N3 C2 1.355(3) . ?
N3 C3 1.471(3) . ?
N4 C4 1.311(3) . ?
N4 N5 1.380(3) . ?
N5 C5 1.314(3) . ?
N6 C5 1.345(3) . ?
N6 C4 1.355(3) . ?
N6 C6 1.472(3) . ?
C1 H1 0.9400 . ?
C2 H2 0.9400 . ?
C3 C6 1.518(3) 1_565 ?
C3 H3A 0.9800 . ?
C3 H3B 0.9800 . ?
C4 H4 0.9400 . ?
C5 H5 0.9400 . ?
C6 C3 1.518(3) 1_545 ?
C6 H6A 0.9800 . ?
C6 H6B 0.9800 . ?
O11 C17 1.274(3) . ?
O12 C17 1.247(3) . ?
O13 C18 1.267(3) . ?
O13 Zn3 2.1043(16) 2_565 ?
O14 C18 1.250(3) . ?
O14 Zn3 2.2331(18) 2_565 ?
O15 C19 1.277(3) . ?
O15 Zn3 1.9887(15) 1_655 ?
O16 C19 1.248(3) . ?
O21 C27 1.285(3) . ?
O21 Zn1 1.9403(16) 2_686 ?
O22 C27 1.230(3) . ?
O23 C28 1.300(3) . ?
O23 Zn1 2.0232(15) 1_455 ?
O24 C28 1.237(3) . ?
O25 C29 1.267(3) . ?
O26 C29 1.246(3) . ?
C11 C12 1.392(3) . ?
C11 C16 1.397(3) . ?
C11 C17 1.500(3) . ?
C12 C13 1.385(3) . ?
C12 H12 0.9400 . ?
C13 C14 1.399(3) . ?
C13 C18 1.498(3) . ?
C14 C15 1.398(3) . ?
C14 H14 0.9400 . ?
C15 C16 1.397(3) . ?
C15 C19 1.506(3) . ?
C16 H16 0.9400 . ?
C18 Zn3 2.500(2) 2_565 ?
C21 C22 1.391(3) . ?
C21 C26 1.396(3) . ?
C21 C27 1.503(3) . ?
C22 C23 1.395(3) . ?
C22 H22 0.9400 . ?
C23 C24 1.394(3) . ?
C23 C28 1.495(3) . ?
C24 C25 1.385(3) . ?
C24 H24 0.9400 . ?
C25 C26 1.400(3) . ?
C25 C29 1.501(3) . ?
C26 H26 0.9400 . ?
O3 H3C 0.84(4) . ?
O3 H3D 0.83(4) . ?
O4 H4A 0.81(3) . ?
O4 H4B 0.79(4) . ?

loop_
_geom_hbond_atom_site_label_D
_geom_hbond_atom_site_label_H
_geom_hbond_atom_site_label_A
_geom_hbond_distance_DH
_geom_hbond_distance_HA
_geom_hbond_distance_DA
_geom_hbond_angle_DHA
_geom_hbond_site_symmetry_A
O1 H1A O23 0.80(3) 1.89(3) 2.678(2) 168(3) 1_655
O1 H1A O24 0.80(3) 2.56(3) 3.164(2) 134(2) 1_655
O1 H1B O24 0.95(3) 1.74(3) 2.677(2) 171(2) 2_576
O2 H2A O16 0.80(3) 2.02(3) 2.813(2) 168(3) 1_455
O2 H2A O15 0.80(3) 2.59(3) 3.211(2) 136(2) 1_455
O2 H2B O16 0.93(3) 1.75(3) 2.668(2) 170(3) 2_675
O3 H3C O22 0.84(4) 2.04(4) 2.865(3) 164(4) .
O3 H3D O2 0.83(4) 2.38(4) 3.096(3) 144(4) 1_566
O4 H4A O1 0.81(3) 2.58(4) 3.141(3) 128(4) 1_544
O4 H4B O14 0.79(4) 2.05(4) 2.820(3) 165(4) .
